data_4072819
loop_
_publ_author_name
'Cobley, Christopher J.'
'Froese, Robert D. J.'
'Klosin, Jerzy'
'Qin, Cheng'
'Whiteker, Gregory T.'
'Abboud, Khalil A.'

_publ_section_title
;
 Effect of the Dihedral Angle of Biaryl-Bridged Bisphosphite Ligands on
 Enantioselectivity and Regioselectivity of Asymmetric Hydroformylation
;
_journal_issue 12
_journal_name_full Organometallics
_journal_page_first 2986
_journal_paper_doi 10.1021/om061065z
_journal_volume 26
_journal_year 2007
_chemical_formula_sum 'C73 H83 O8 P2 Rh'
_chemical_formula_weight 1253.24
_chemical_name_systematic
; 
 ? 
;
_space_group_IT_number 19
_symmetry_cell_setting orthorhombic
_symmetry_space_group_name_Hall 'P 2ac 2ab'
_symmetry_space_group_name_H-M 'P 21 21 21'
_atom_sites_solution_hydrogens geom
_atom_sites_solution_primary direct
_atom_sites_solution_secondary difmap
_audit_creation_method SHELXL-97
_cell_angle_alpha 90.00
_cell_angle_beta 90.00
_cell_angle_gamma 90.00
_cell_formula_units_Z 4
_cell_length_a 13.2638(7)
_cell_length_b 21.4089(11)
_cell_length_c 23.2485(12)
_cell_measurement_reflns_used 420
_cell_measurement_temperature 173(2)
_cell_measurement_theta_max 28.0
_cell_measurement_theta_min 2.0
_cell_volume 6601.7(6)
_computing_cell_refinement 'Bruker SMART v5.624, SAINT 6.36a (Bruker 1998)'
_computing_data_collection 'Bruker SMART v5.624 (Bruker 1998)'
_computing_data_reduction 'Bruker SHELXTL v6.14 (Bruker 2000)'
_computing_molecular_graphics 'Bruker SHELXTL v6.14'
_computing_publication_material 'Bruker SHELXTL v6.14'
_computing_structure_refinement 'Bruker SHELXTL v6.14'
_computing_structure_solution 'Bruker SHELXTL v6.14'
_diffrn_ambient_temperature 173(2)
_diffrn_measured_fraction_theta_full 0.991
_diffrn_measured_fraction_theta_max 0.991
_diffrn_measurement_device_type 'SMART CCD area detector'
_diffrn_measurement_method '\w scans'
_diffrn_radiation_monochromator graphite
_diffrn_radiation_source 'fine-focus sealed tube'
_diffrn_radiation_type MoK\a
_diffrn_radiation_wavelength 0.71073
_diffrn_reflns_av_R_equivalents 0.0527
_diffrn_reflns_av_sigmaI/netI 0.0839
_diffrn_reflns_limit_h_max 17
_diffrn_reflns_limit_h_min -17
_diffrn_reflns_limit_k_max 27
_diffrn_reflns_limit_k_min -27
_diffrn_reflns_limit_l_max 30
_diffrn_reflns_limit_l_min -13
_diffrn_reflns_number 40621
_diffrn_reflns_theta_full 27.50
_diffrn_reflns_theta_max 27.50
_diffrn_reflns_theta_min 1.75
_diffrn_standards_decay_% 0
_diffrn_standards_number 0
_exptl_absorpt_coefficient_mu 0.361
_exptl_absorpt_correction_T_max 0.9616
_exptl_absorpt_correction_T_min 0.6036
_exptl_absorpt_correction_type integration
_exptl_absorpt_process_details 'based on measured indexed crystal faces, Bruker SHELXTL  v6.12 (Bruker 1998)'
_exptl_crystal_colour yellow
_exptl_crystal_density_diffrn 1.261
_exptl_crystal_density_meas 0
_exptl_crystal_density_method 'not measured'
_exptl_crystal_description needles
_exptl_crystal_F_000 2640
_exptl_crystal_size_max 0.26
_exptl_crystal_size_mid 0.26
_exptl_crystal_size_min 0.13
_refine_diff_density_max 0.440
_refine_diff_density_min -0.414
_refine_diff_density_rms 0.045
_refine_ls_abs_structure_details 'Flack H D (1983), Acta Cryst. A39, 876-881'
_refine_ls_abs_structure_Flack -0.028(13)
_refine_ls_extinction_method none
_refine_ls_goodness_of_fit_ref 0.858
_refine_ls_hydrogen_treatment mixed
_refine_ls_matrix_type full
_refine_ls_number_parameters 758
_refine_ls_number_reflns 14849
_refine_ls_number_restraints 0
_refine_ls_restrained_S_all 0.858
_refine_ls_R_factor_all 0.0501
_refine_ls_R_factor_gt 0.0328
_refine_ls_shift/su_max 0.003
_refine_ls_shift/su_mean 0.000
_refine_ls_structure_factor_coef Fsqd
_refine_ls_weighting_details 'calc w=1/[\s^2^(Fo^2^)+(0.0270P)^2^] where P=(Fo^2^+2Fc^2^)/3'
_refine_ls_weighting_scheme calc
_refine_ls_wR_factor_gt 0.0630
_refine_ls_wR_factor_ref 0.0647
_reflns_number_gt 10590
_reflns_number_total 14849
_reflns_threshold_expression I>2\s(I)
_cod_data_source_file om061065zsi20061120_040019.cif
_cod_data_source_block '[(S,R,S)-1]Rh(acac)'
_cod_depositor_comments
;
The following automatic conversions were performed:

'_symmetry_cell_setting' value 'Orthorhombic' changed to
'orthorhombic' according to
/home/saulius/struct/CIF-dictionaries/cif_core.dic dictionary named
'cif_core.dic' version 2.4.1 from 2010-06-29.

Automatic conversion script
Id: cif_fix_values 1715 2011-07-08 13:25:40Z adriana 
;
_cod_original_sg_symbol_H-M P212121
_cod_database_code 4072819

loop_
_symmetry_equiv_pos_as_xyz
'x, y, z'
'-x+1/2, -y, z+1/2'
'-x, y+1/2, -z+1/2'
'x+1/2, -y+1/2, -z'

loop_
_atom_site_label
_atom_site_type_symbol
_atom_site_fract_x
_atom_site_fract_y
_atom_site_fract_z
_atom_site_U_iso_or_equiv
_atom_site_adp_type
_atom_site_occupancy
_atom_site_symmetry_multiplicity
_atom_site_calc_flag
_atom_site_refinement_flags
_atom_site_disorder_assembly
_atom_site_disorder_group
Rh Rh 0.795121(15) 0.191807(9) 0.263979(9) 0.03133(6) Uani 1 1 d . . .
P1 P 0.77759(5) 0.15654(3) 0.17826(3) 0.02916(16) Uani 1 1 d . . .
P2 P 0.92041(5) 0.13534(3) 0.29100(3) 0.02744(16) Uani 1 1 d . . .
O1 O 0.98166(11) 0.08579(7) 0.25282(7) 0.0283(4) Uani 1 1 d . . .
O2 O 0.89802(12) 0.09029(7) 0.34581(7) 0.0287(4) Uani 1 1 d . . .
O3 O 1.01307(12) 0.17758(7) 0.31284(7) 0.0278(4) Uani 1 1 d . . .
O4 O 0.84457(12) 0.10400(7) 0.14705(7) 0.0289(4) Uani 1 1 d . . .
O5 O 0.78575(13) 0.21039(7) 0.12889(7) 0.0329(4) Uani 1 1 d . . .
O6 O 0.66696(12) 0.12675(7) 0.16872(7) 0.0304(4) Uani 1 1 d . . .
O7 O 0.66471(12) 0.24037(8) 0.24730(8) 0.0391(5) Uani 1 1 d . . .
O8 O 0.80940(13) 0.24050(8) 0.34006(7) 0.0379(5) Uani 1 1 d . . .
C1 C 0.87845(19) 0.11855(11) 0.39904(11) 0.0262(6) Uani 1 1 d . . .
C2 C 0.7822(2) 0.11852(11) 0.42305(10) 0.0299(6) Uani 1 1 d . . .
C3 C 0.7736(2) 0.15184(12) 0.47430(11) 0.0375(7) Uani 1 1 d . . .
H3A H 0.7095 0.1532 0.4925 0.045 Uiso 1 1 calc R . .
C4 C 0.8528(2) 0.18321(13) 0.50045(10) 0.0344(6) Uani 1 1 d . . .
C5 C 0.94969(19) 0.17969(11) 0.47643(10) 0.0291(6) Uani 1 1 d . . .
C6 C 0.96353(19) 0.14493(11) 0.42588(11) 0.0285(6) Uani 1 1 d . . .
C7 C 1.06634(19) 0.13253(12) 0.40175(11) 0.0295(6) Uani 1 1 d . . .
C8 C 1.1386(2) 0.10182(12) 0.43530(12) 0.0337(7) Uani 1 1 d . . .
C9 C 1.2373(2) 0.09651(14) 0.41383(13) 0.0415(8) Uani 1 1 d . . .
C10 C 1.2594(2) 0.12031(13) 0.36045(13) 0.0441(8) Uani 1 1 d . . .
H10A H 1.3274 0.1182 0.3479 0.053 Uiso 1 1 calc R . .
C11 C 1.1892(2) 0.14735(12) 0.32335(12) 0.0372(7) Uani 1 1 d . . .
C12 C 1.09176(18) 0.15138(11) 0.34592(11) 0.0298(6) Uani 1 1 d . . .
C13 C 0.6857(2) 0.08684(13) 0.39952(12) 0.0370(7) Uani 1 1 d . . .
C14 C 0.6982(2) 0.04843(13) 0.34460(11) 0.0426(7) Uani 1 1 d . . .
H14A H 0.7228 0.0754 0.3136 0.064 Uiso 1 1 calc R . .
H14B H 0.6331 0.0304 0.3336 0.064 Uiso 1 1 calc R . .
H14C H 0.7469 0.0148 0.3514 0.064 Uiso 1 1 calc R . .
C15 C 0.6067(2) 0.13772(14) 0.38695(15) 0.0540(9) Uani 1 1 d . . .
H15A H 0.6315 0.1651 0.3563 0.081 Uiso 1 1 calc R . .
H15B H 0.5948 0.1624 0.4218 0.081 Uiso 1 1 calc R . .
H15C H 0.5435 0.1181 0.3747 0.081 Uiso 1 1 calc R . .
C16 C 0.6457(2) 0.04273(14) 0.44677(12) 0.0488(9) Uani 1 1 d . . .
H16A H 0.6957 0.0101 0.4544 0.073 Uiso 1 1 calc R . .
H16B H 0.5826 0.0235 0.4339 0.073 Uiso 1 1 calc R . .
H16C H 0.6334 0.0666 0.4820 0.073 Uiso 1 1 calc R . .
C17 C 0.8329(2) 0.22113(13) 0.55464(12) 0.0459(8) Uani 1 1 d . . .
H17A H 0.7631 0.2147 0.5671 0.069 Uiso 1 1 calc R . .
H17B H 0.8439 0.2655 0.5466 0.069 Uiso 1 1 calc R . .
H17C H 0.8790 0.2076 0.5852 0.069 Uiso 1 1 calc R . .
C18 C 1.0343(2) 0.21490(12) 0.50463(11) 0.0396(7) Uani 1 1 d . . .
H18A H 1.0138 0.2584 0.5108 0.059 Uiso 1 1 calc R . .
H18B H 1.0939 0.2138 0.4797 0.059 Uiso 1 1 calc R . .
H18C H 1.0504 0.1955 0.5417 0.059 Uiso 1 1 calc R . .
C19 C 1.1118(2) 0.07191(13) 0.49193(12) 0.0445(8) Uani 1 1 d . . .
H19A H 1.0405 0.0794 0.5004 0.067 Uiso 1 1 calc R . .
H19B H 1.1534 0.0900 0.5225 0.067 Uiso 1 1 calc R . .
H19C H 1.1242 0.0268 0.4897 0.067 Uiso 1 1 calc R . .
C20 C 1.3197(2) 0.06607(16) 0.44985(14) 0.0598(10) Uani 1 1 d . . .
H20A H 1.3834 0.0669 0.4285 0.090 Uiso 1 1 calc R . .
H20B H 1.3011 0.0227 0.4582 0.090 Uiso 1 1 calc R . .
H20C H 1.3275 0.0890 0.4860 0.090 Uiso 1 1 calc R . .
C21 C 1.22819(19) 0.17113(13) 0.26459(13) 0.0485(8) Uani 1 1 d . . .
C22 C 1.2972(3) 0.22749(18) 0.27643(14) 0.0872(13) Uani 1 1 d . . .
H22A H 1.2583 0.2605 0.2953 0.131 Uiso 1 1 calc R . .
H22B H 1.3243 0.2432 0.2400 0.131 Uiso 1 1 calc R . .
H22C H 1.3528 0.2146 0.3015 0.131 Uiso 1 1 calc R . .
C23 C 1.2895(3) 0.1191(2) 0.23532(16) 0.0973(13) Uani 1 1 d . . .
H23A H 1.2456 0.0832 0.2277 0.146 Uiso 1 1 calc R . .
H23B H 1.3448 0.1062 0.2606 0.146 Uiso 1 1 calc R . .
H23C H 1.3171 0.1346 0.1989 0.146 Uiso 1 1 calc R . .
C24 C 1.1495(2) 0.19189(15) 0.22025(11) 0.0475(7) Uani 1 1 d . . .
H24A H 1.1056 0.1566 0.2107 0.071 Uiso 1 1 calc R . .
H24B H 1.1837 0.2065 0.1854 0.071 Uiso 1 1 calc R . .
H24C H 1.1088 0.2259 0.2363 0.071 Uiso 1 1 calc R . .
C25 C 0.96267(16) 0.02405(10) 0.23584(12) 0.0262(5) Uani 1 1 d . . .
C26 C 0.93912(18) -0.02174(12) 0.27691(11) 0.0336(7) Uani 1 1 d . . .
H26A H 0.9306 -0.0110 0.3163 0.040 Uiso 1 1 calc R . .
C27 C 0.9287(2) -0.08242(12) 0.25883(13) 0.0402(7) Uani 1 1 d . . .
H27A H 0.9118 -0.1137 0.2861 0.048 Uiso 1 1 calc R . .
C28 C 0.9423(2) -0.09943(12) 0.20080(12) 0.0345(7) Uani 1 1 d . . .
C29 C 0.9358(2) -0.16218(13) 0.18140(14) 0.0506(8) Uani 1 1 d . . .
H29A H 0.9237 -0.1945 0.2086 0.061 Uiso 1 1 calc R . .
C30 C 0.9465(2) -0.17712(13) 0.12554(14) 0.0534(9) Uani 1 1 d . . .
H30A H 0.9428 -0.2196 0.1139 0.064 Uiso 1 1 calc R . .
C31 C 0.9630(2) -0.13030(13) 0.08433(13) 0.0428(7) Uani 1 1 d . . .
H31A H 0.9675 -0.1409 0.0447 0.051 Uiso 1 1 calc R . .
C32 C 0.97272(19) -0.06942(12) 0.10131(12) 0.0345(7) Uani 1 1 d . . .
H32A H 0.9849 -0.0380 0.0733 0.041 Uiso 1 1 calc R . .
C33 C 0.96488(19) -0.05265(11) 0.15999(11) 0.0289(6) Uani 1 1 d . . .
C34 C 0.97708(18) 0.01060(11) 0.17932(11) 0.0281(6) Uani 1 1 d . . .
C35 C 1.00653(19) 0.06042(11) 0.13774(11) 0.0274(6) Uani 1 1 d . . .
C36 C 1.1055(2) 0.06000(12) 0.11323(11) 0.0339(7) Uani 1 1 d . . .
C37 C 1.1798(2) 0.01563(13) 0.12835(12) 0.0415(7) Uani 1 1 d . . .
H37A H 1.1639 -0.0167 0.1548 0.050 Uiso 1 1 calc R . .
C38 C 1.2747(2) 0.01888(15) 0.10523(15) 0.0557(9) Uani 1 1 d . . .
H38A H 1.3238 -0.0112 0.1163 0.067 Uiso 1 1 calc R . .
C39 C 1.3008(3) 0.06488(16) 0.06624(16) 0.0650(10) Uani 1 1 d . . .
H39A H 1.3673 0.0664 0.0512 0.078 Uiso 1 1 calc R . .
C40 C 1.2307(3) 0.10840(15) 0.04916(15) 0.0604(10) Uani 1 1 d . . .
H40A H 1.2489 0.1398 0.0222 0.072 Uiso 1 1 calc R . .
C41 C 1.1311(2) 0.10656(13) 0.07182(13) 0.0436(8) Uani 1 1 d . . .
C42 C 1.0579(3) 0.15026(13) 0.05654(13) 0.0536(9) Uani 1 1 d . . .
H42A H 1.0737 0.1804 0.0279 0.064 Uiso 1 1 calc R . .
C43 C 0.9646(2) 0.15153(13) 0.08087(12) 0.0432(8) Uani 1 1 d . . .
H43A H 0.9165 0.1823 0.0701 0.052 Uiso 1 1 calc R . .
C44 C 0.9412(2) 0.10621(12) 0.12235(11) 0.0282(6) Uani 1 1 d . . .
C45 C 0.7047(2) 0.25017(11) 0.11533(10) 0.0324(6) Uani 1 1 d . . .
C46 C 0.7115(2) 0.31470(12) 0.12510(10) 0.0366(6) Uani 1 1 d . A .
C47 C 0.6224(2) 0.34655(13) 0.11399(13) 0.0459(8) Uani 1 1 d . . .
H47A H 0.6222 0.3904 0.1201 0.055 Uiso 1 1 calc R . .
C48 C 0.5344(2) 0.31967(13) 0.09494(13) 0.0437(7) Uani 1 1 d . . .
C49 C 0.5337(2) 0.25608(13) 0.08160(12) 0.0385(7) Uani 1 1 d . . .
C50 C 0.6222(2) 0.22137(12) 0.09000(12) 0.0329(7) Uani 1 1 d . . .
C51 C 0.62788(19) 0.15400(12) 0.07166(12) 0.0306(6) Uani 1 1 d . . .
C52 C 0.6204(2) 0.13705(12) 0.01401(12) 0.0366(7) Uani 1 1 d . . .
C53 C 0.6124(2) 0.07347(13) -0.00016(12) 0.0391(7) Uani 1 1 d . . .
C54 C 0.6088(2) 0.03042(12) 0.04408(12) 0.0380(7) Uani 1 1 d . . .
H54A H 0.5969 -0.0120 0.0341 0.046 Uiso 1 1 calc R . .
C55 C 0.62112(19) 0.04432(12) 0.10191(12) 0.0317(6) Uani 1 1 d . . .
C56 C 0.63812(19) 0.10823(12) 0.11285(12) 0.0293(6) Uani 1 1 d . . .
C57 C 0.8051(2) 0.35114(11) 0.14512(12) 0.0401(7) Uani 1 1 d . . .
C58 C 0.9074(4) 0.3122(3) 0.1528(3) 0.0466(18) Uiso 0.515(6) 1 d P A 1
H58A H 0.8915 0.2700 0.1662 0.070 Uiso 0.515(6) 1 calc PR A 1
H58B H 0.9507 0.3331 0.1810 0.070 Uiso 0.515(6) 1 calc PR A 1
H58C H 0.9426 0.3098 0.1158 0.070 Uiso 0.515(6) 1 calc PR A 1
C59 C 0.7892(5) 0.3811(3) 0.2046(3) 0.0561(19) Uiso 0.515(6) 1 d P A 1
H59A H 0.7944 0.3490 0.2344 0.084 Uiso 0.515(6) 1 calc PR A 1
H59B H 0.7222 0.4004 0.2062 0.084 Uiso 0.515(6) 1 calc PR A 1
H59C H 0.8408 0.4131 0.2110 0.084 Uiso 0.515(6) 1 calc PR A 1
C60 C 0.8348(5) 0.4020(3) 0.1009(3) 0.056(2) Uiso 0.515(6) 1 d P A 1
H60A H 0.8792 0.3838 0.0717 0.084 Uiso 0.515(6) 1 calc PR A 1
H60B H 0.8702 0.4360 0.1207 0.084 Uiso 0.515(6) 1 calc PR A 1
H60C H 0.7740 0.4184 0.0824 0.084 Uiso 0.515(6) 1 calc PR A 1
C58' C 0.8932(5) 0.3281(3) 0.1123(3) 0.055(2) Uiso 0.485(6) 1 d P A 2
H58D H 0.9059 0.2843 0.1223 0.083 Uiso 0.485(6) 1 calc PR A 2
H58E H 0.9525 0.3533 0.1219 0.083 Uiso 0.485(6) 1 calc PR A 2
H58F H 0.8794 0.3314 0.0710 0.083 Uiso 0.485(6) 1 calc PR A 2
C59' C 0.8207(5) 0.3437(4) 0.2096(3) 0.063(2) Uiso 0.485(6) 1 d P A 2
H59D H 0.8301 0.2994 0.2187 0.094 Uiso 0.485(6) 1 calc PR A 2
H59E H 0.7615 0.3597 0.2301 0.094 Uiso 0.485(6) 1 calc PR A 2
H59F H 0.8806 0.3672 0.2214 0.094 Uiso 0.485(6) 1 calc PR A 2
C60' C 0.7900(6) 0.4212(3) 0.1309(3) 0.056(2) Uiso 0.485(6) 1 d P A 2
H60D H 0.7924 0.4272 0.0891 0.084 Uiso 0.485(6) 1 calc PR A 2
H60E H 0.8436 0.4458 0.1490 0.084 Uiso 0.485(6) 1 calc PR A 2
H60F H 0.7243 0.4350 0.1455 0.084 Uiso 0.485(6) 1 calc PR A 2
C61 C 0.4392(2) 0.35913(14) 0.08832(16) 0.0632(10) Uani 1 1 d . . .
H61A H 0.4536 0.4023 0.0997 0.095 Uiso 1 1 calc R . .
H61B H 0.3858 0.3421 0.1129 0.095 Uiso 1 1 calc R . .
H61C H 0.4171 0.3583 0.0481 0.095 Uiso 1 1 calc R . .
C62 C 0.4376(2) 0.22538(14) 0.05994(14) 0.0514(8) Uani 1 1 d . . .
H62A H 0.3838 0.2310 0.0884 0.077 Uiso 1 1 calc R . .
H62B H 0.4496 0.1807 0.0539 0.077 Uiso 1 1 calc R . .
H62C H 0.4174 0.2447 0.0235 0.077 Uiso 1 1 calc R . .
C63 C 0.6269(2) 0.18551(14) -0.03331(12) 0.0494(8) Uani 1 1 d . . .
H63A H 0.6319 0.2272 -0.0162 0.074 Uiso 1 1 calc R . .
H63B H 0.5663 0.1832 -0.0574 0.074 Uiso 1 1 calc R . .
H63C H 0.6866 0.1774 -0.0570 0.074 Uiso 1 1 calc R . .
C64 C 0.6042(3) 0.05234(14) -0.06175(12) 0.0551(9) Uani 1 1 d . . .
H64A H 0.5994 0.0067 -0.0630 0.083 Uiso 1 1 calc R . .
H64B H 0.6641 0.0659 -0.0831 0.083 Uiso 1 1 calc R . .
H64C H 0.5438 0.0706 -0.0792 0.083 Uiso 1 1 calc R . .
C65 C 0.6105(2) -0.00493(12) 0.14954(13) 0.0378(7) Uani 1 1 d . . .
C66 C 0.5727(3) -0.06632(13) 0.12474(15) 0.0617(10) Uani 1 1 d . . .
H66A H 0.6209 -0.0818 0.0962 0.093 Uiso 1 1 calc R . .
H66B H 0.5070 -0.0597 0.1064 0.093 Uiso 1 1 calc R . .
H66C H 0.5657 -0.0971 0.1557 0.093 Uiso 1 1 calc R . .
C67 C 0.5320(2) 0.01756(14) 0.19484(14) 0.0562(9) Uani 1 1 d . . .
H67A H 0.5250 -0.0141 0.2250 0.084 Uiso 1 1 calc R . .
H67B H 0.4666 0.0240 0.1760 0.084 Uiso 1 1 calc R . .
H67C H 0.5549 0.0569 0.2120 0.084 Uiso 1 1 calc R . .
C68 C 0.7096(2) -0.01672(13) 0.18130(14) 0.0624(9) Uani 1 1 d . . .
H68A H 0.7604 -0.0318 0.1540 0.094 Uiso 1 1 calc R . .
H68B H 0.6989 -0.0482 0.2113 0.094 Uiso 1 1 calc R . .
H68C H 0.7330 0.0223 0.1989 0.094 Uiso 1 1 calc R . .
C69 C 0.62445(19) 0.28226(12) 0.27932(13) 0.0401(7) Uani 1 1 d . . .
C70 C 0.6630(2) 0.30350(14) 0.33104(12) 0.0409(7) Uani 1 1 d . . .
H70A H 0.6253 0.3349 0.3503 0.049 Uiso 1 1 calc R . .
C71 C 0.7512(2) 0.28373(12) 0.35787(12) 0.0366(7) Uani 1 1 d . . .
C72 C 0.52898(19) 0.31109(14) 0.25557(13) 0.0543(8) Uani 1 1 d . . .
H72A H 0.5125 0.2916 0.2186 0.082 Uiso 1 1 calc R . .
H72B H 0.5391 0.3560 0.2500 0.082 Uiso 1 1 calc R . .
H72C H 0.4735 0.3043 0.2827 0.082 Uiso 1 1 calc R . .
C73 C 0.7837(2) 0.31437(13) 0.41291(11) 0.0496(7) Uani 1 1 d . . .
H73A H 0.8473 0.2958 0.4260 0.074 Uiso 1 1 calc R . .
H73B H 0.7318 0.3081 0.4423 0.074 Uiso 1 1 calc R . .
H73C H 0.7934 0.3592 0.4064 0.074 Uiso 1 1 calc R . .

loop_
_atom_site_aniso_label
_atom_site_aniso_U_11
_atom_site_aniso_U_22
_atom_site_aniso_U_33
_atom_site_aniso_U_23
_atom_site_aniso_U_13
_atom_site_aniso_U_12
Rh 0.03140(10) 0.02887(10) 0.03373(11) -0.00586(11) -0.00282(10) 0.00401(10)
P1 0.0297(4) 0.0244(3) 0.0334(4) -0.0006(3) -0.0041(3) 0.0022(3)
P2 0.0288(4) 0.0274(4) 0.0261(4) -0.0042(3) 0.0003(3) -0.0004(3)
O1 0.0304(9) 0.0273(9) 0.0270(10) -0.0041(8) 0.0038(8) -0.0003(7)
O2 0.0281(10) 0.0292(10) 0.0287(10) -0.0035(8) 0.0004(8) -0.0025(8)
O3 0.0285(9) 0.0302(10) 0.0248(9) -0.0026(8) -0.0005(8) -0.0026(7)
O4 0.0308(10) 0.0230(9) 0.0330(10) 0.0015(8) 0.0002(8) 0.0023(8)
O5 0.0308(9) 0.0267(9) 0.0411(10) 0.0056(8) -0.0060(9) 0.0018(8)
O6 0.0286(9) 0.0276(9) 0.0349(11) 0.0014(8) -0.0040(8) -0.0003(7)
O7 0.0354(9) 0.0349(10) 0.0469(13) -0.0071(9) -0.0036(9) 0.0097(8)
O8 0.0391(11) 0.0346(10) 0.0399(11) -0.0117(9) -0.0020(9) 0.0070(9)
C1 0.0344(15) 0.0203(13) 0.0240(14) -0.0027(12) 0.0014(12) -0.0003(11)
C2 0.0327(15) 0.0270(13) 0.0301(14) 0.0005(11) 0.0035(13) -0.0001(12)
C3 0.0363(17) 0.0381(16) 0.0381(16) -0.0001(14) 0.0136(13) -0.0028(13)
C4 0.0450(16) 0.0319(16) 0.0263(14) -0.0030(13) 0.0045(12) 0.0008(13)
C5 0.0367(15) 0.0239(15) 0.0267(14) 0.0016(12) -0.0024(12) -0.0007(11)
C6 0.0313(15) 0.0256(14) 0.0285(15) 0.0044(12) -0.0010(12) 0.0002(12)
C7 0.0271(14) 0.0294(15) 0.0319(15) -0.0026(13) -0.0025(12) -0.0052(12)
C8 0.0359(17) 0.0319(15) 0.0335(17) -0.0019(13) -0.0060(13) -0.0026(13)
C9 0.0351(17) 0.0422(18) 0.047(2) -0.0059(15) -0.0073(14) 0.0001(13)
C10 0.0232(15) 0.0532(19) 0.056(2) -0.0101(17) 0.0032(14) -0.0004(13)
C11 0.0328(16) 0.0377(15) 0.0411(16) -0.0111(13) 0.0048(14) -0.0066(12)
C12 0.0255(14) 0.0295(14) 0.0344(16) -0.0052(12) -0.0025(12) -0.0059(11)
C13 0.0302(16) 0.0395(16) 0.0412(17) -0.0054(14) 0.0051(14) -0.0048(12)
C14 0.0292(15) 0.0527(17) 0.0459(17) -0.0089(14) 0.0004(15) -0.0138(15)
C15 0.0351(17) 0.053(2) 0.074(2) -0.0055(18) -0.0045(17) 0.0014(15)
C16 0.0449(19) 0.0485(19) 0.053(2) -0.0079(16) 0.0179(16) -0.0146(15)
C17 0.0542(19) 0.0466(18) 0.0371(17) -0.0075(15) 0.0058(15) 0.0009(15)
C18 0.0525(18) 0.0371(16) 0.0291(15) -0.0007(13) -0.0061(14) -0.0056(14)
C19 0.0400(17) 0.0413(17) 0.052(2) 0.0081(15) -0.0146(15) 0.0030(14)
C20 0.0373(19) 0.064(2) 0.079(3) -0.0026(19) -0.0118(17) 0.0113(16)
C21 0.0369(16) 0.067(2) 0.0422(16) -0.0097(18) 0.0081(16) -0.0125(13)
C22 0.083(2) 0.119(3) 0.060(2) 0.015(2) -0.002(2) -0.067(2)
C23 0.087(3) 0.145(3) 0.060(2) -0.020(3) 0.023(3) 0.048(3)
C24 0.0535(18) 0.0564(18) 0.0326(16) -0.0069(16) 0.0129(13) -0.0179(17)
C25 0.0245(12) 0.0234(13) 0.0305(14) -0.0037(14) -0.0030(13) 0.0047(10)
C26 0.0412(16) 0.0349(16) 0.0248(16) 0.0024(12) 0.0010(12) 0.0057(13)
C27 0.0517(17) 0.0291(15) 0.0399(17) 0.0080(15) 0.0006(15) 0.0053(13)
C28 0.0376(16) 0.0277(15) 0.0383(18) 0.0048(13) -0.0025(13) 0.0064(12)
C29 0.074(2) 0.0262(15) 0.052(2) 0.0055(15) -0.0064(18) 0.0010(15)
C30 0.080(2) 0.0212(16) 0.059(2) -0.0077(15) -0.0141(18) 0.0030(15)
C31 0.0526(19) 0.0311(16) 0.0446(18) -0.0110(14) -0.0108(15) 0.0045(14)
C32 0.0366(16) 0.0304(15) 0.0364(17) -0.0011(13) -0.0061(14) 0.0079(12)
C33 0.0278(14) 0.0253(14) 0.0337(16) -0.0053(12) -0.0068(12) 0.0064(11)
C34 0.0231(13) 0.0272(14) 0.0339(16) 0.0009(13) -0.0035(12) 0.0043(11)
C35 0.0348(15) 0.0240(14) 0.0236(15) -0.0050(11) -0.0010(12) -0.0023(12)
C36 0.0396(17) 0.0284(15) 0.0336(17) -0.0113(13) 0.0053(13) -0.0045(13)
C37 0.0402(18) 0.0439(17) 0.0403(18) -0.0134(14) 0.0064(14) -0.0020(13)
C38 0.0353(19) 0.056(2) 0.076(2) -0.0270(19) 0.0079(18) 0.0016(16)
C39 0.049(2) 0.053(2) 0.093(3) -0.033(2) 0.037(2) -0.016(2)
C40 0.070(2) 0.0420(19) 0.069(2) -0.0160(18) 0.043(2) -0.0175(18)
C41 0.052(2) 0.0317(17) 0.047(2) -0.0122(15) 0.0208(16) -0.0085(15)
C42 0.081(2) 0.0303(17) 0.049(2) 0.0049(15) 0.0317(19) -0.0026(17)
C43 0.063(2) 0.0316(17) 0.0349(17) 0.0014(14) 0.0141(16) 0.0020(15)
C44 0.0352(16) 0.0229(14) 0.0264(15) -0.0037(12) 0.0046(13) -0.0030(12)
C45 0.0344(14) 0.0280(14) 0.0349(15) 0.0010(12) -0.0062(15) 0.0066(14)
C46 0.0432(15) 0.0284(14) 0.0381(15) 0.0031(13) -0.0028(15) 0.0022(16)
C47 0.057(2) 0.0231(15) 0.057(2) -0.0005(15) -0.0030(17) 0.0060(15)
C48 0.0434(17) 0.0353(19) 0.0523(19) 0.0006(15) -0.0051(15) 0.0095(14)
C49 0.0366(16) 0.0371(17) 0.0419(18) 0.0046(14) -0.0077(14) 0.0034(13)
C50 0.0375(16) 0.0247(14) 0.0366(17) 0.0043(13) -0.0085(14) 0.0018(12)
C51 0.0279(15) 0.0246(15) 0.0393(17) -0.0021(13) -0.0076(13) 0.0037(12)
C52 0.0388(16) 0.0306(16) 0.0403(18) 0.0023(14) -0.0117(14) 0.0028(13)
C53 0.0415(17) 0.0313(16) 0.0444(18) -0.0036(14) -0.0113(14) 0.0067(13)
C54 0.0381(16) 0.0246(15) 0.051(2) -0.0041(14) -0.0109(15) -0.0013(12)
C55 0.0253(14) 0.0302(15) 0.0397(17) 0.0006(14) -0.0071(13) 0.0009(12)
C56 0.0227(14) 0.0311(15) 0.0342(17) -0.0023(13) -0.0061(12) 0.0020(12)
C57 0.0465(17) 0.0265(14) 0.0472(18) 0.0018(13) -0.0006(16) -0.0040(14)
C61 0.059(2) 0.0381(19) 0.092(3) -0.0030(18) -0.008(2) 0.0220(16)
C62 0.0416(18) 0.0419(17) 0.071(2) 0.0030(17) -0.0187(17) 0.0062(14)
C63 0.065(2) 0.0403(17) 0.0434(17) 0.0076(16) -0.0104(15) 0.0058(17)
C64 0.077(2) 0.0447(19) 0.0435(19) -0.0106(16) -0.0160(18) 0.0128(17)
C65 0.0370(16) 0.0280(15) 0.0486(19) 0.0071(14) -0.0049(15) -0.0032(12)
C66 0.089(3) 0.0311(17) 0.065(2) 0.0057(16) 0.001(2) -0.0204(18)
C67 0.057(2) 0.052(2) 0.060(2) 0.0095(18) 0.0057(18) -0.0081(17)
C68 0.0498(19) 0.0489(18) 0.089(3) 0.0369(18) -0.015(2) -0.0004(17)
C69 0.0303(14) 0.0331(15) 0.057(2) 0.0009(14) 0.0035(14) 0.0013(12)
C70 0.0410(16) 0.0358(16) 0.0458(18) -0.0093(16) 0.0103(14) 0.0031(14)
C71 0.0392(16) 0.0286(15) 0.0418(18) -0.0023(14) 0.0058(14) -0.0013(13)
C72 0.0386(15) 0.0529(17) 0.071(2) -0.006(2) 0.0009(15) 0.0129(15)
C73 0.0480(17) 0.0500(17) 0.0509(17) -0.0197(16) 0.0083(16) 0.0052(18)

loop_
_atom_type_symbol
_atom_type_description
_atom_type_scat_dispersion_real
_atom_type_scat_dispersion_imag
_atom_type_scat_source
C C 0.0033 0.0016 'International Tables Vol C Tables 4.2.6.8 and 6.1.1.4'
H H 0.0000 0.0000 'International Tables Vol C Tables 4.2.6.8 and 6.1.1.4'
O O 0.0106 0.0060 'International Tables Vol C Tables 4.2.6.8 and 6.1.1.4'
P P 0.1023 0.0942 'International Tables Vol C Tables 4.2.6.8 and 6.1.1.4'
Rh Rh -1.1178 0.9187 'International Tables Vol C Tables 4.2.6.8 and 6.1.1.4'

loop_
_geom_angle_atom_site_label_1
_geom_angle_atom_site_label_2
_geom_angle_atom_site_label_3
_geom_angle
O7 Rh O8 89.05(7)
O7 Rh P1 84.92(5)
O8 Rh P1 170.24(5)
O7 Rh P2 172.17(6)
O8 Rh P2 87.86(5)
P1 Rh P2 99.06(3)
O4 P1 O6 99.43(9)
O4 P1 O5 98.07(9)
O6 P1 O5 104.05(9)
O4 P1 Rh 127.33(7)
O6 P1 Rh 111.43(7)
O5 P1 Rh 113.47(6)
O1 P2 O3 99.18(8)
O1 P2 O2 97.70(8)
O3 P2 O2 103.05(9)
O1 P2 Rh 127.00(7)
O3 P2 Rh 111.53(6)
O2 P2 Rh 114.94(7)
C25 O1 P2 133.48(15)
C1 O2 P2 118.03(15)
C12 O3 P2 120.88(14)
C44 O4 P1 131.70(15)
C45 O5 P1 122.34(16)
C56 O6 P1 118.93(15)
C69 O7 Rh 126.51(17)
C71 O8 Rh 126.19(18)
C2 C1 O2 121.5(2)
C2 C1 C6 123.9(2)
O2 C1 C6 114.6(2)
C3 C2 C1 114.6(2)
C3 C2 C13 117.3(2)
C1 C2 C13 128.0(2)
C4 C3 C2 124.1(2)
C4 C3 H3A 117.9
C2 C3 H3A 117.9
C3 C4 C5 119.5(2)
C3 C4 C17 119.3(2)
C5 C4 C17 121.1(2)
C6 C5 C4 118.8(2)
C6 C5 C18 122.3(2)
C4 C5 C18 118.9(2)
C5 C6 C1 118.6(2)
C5 C6 C7 121.8(2)
C1 C6 C7 119.5(2)
C12 C7 C8 119.1(2)
C12 C7 C6 121.0(2)
C8 C7 C6 119.9(2)
C7 C8 C9 118.5(3)
C7 C8 C19 121.7(2)
C9 C8 C19 119.7(3)
C10 C9 C8 119.3(3)
C10 C9 C20 120.2(3)
C8 C9 C20 120.5(3)
C9 C10 C11 124.8(3)
C9 C10 H10A 117.6
C11 C10 H10A 117.6
C10 C11 C12 114.3(3)
C10 C11 C21 117.3(2)
C12 C11 C21 128.4(3)
C11 C12 C7 123.6(2)
C11 C12 O3 120.2(2)
C7 C12 O3 116.2(2)
C14 C13 C15 107.2(2)
C14 C13 C16 107.6(2)
C15 C13 C16 109.5(2)
C14 C13 C2 116.2(2)
C15 C13 C2 108.7(2)
C16 C13 C2 107.5(2)
C13 C14 H14A 109.5
C13 C14 H14B 109.5
H14A C14 H14B 109.5
C13 C14 H14C 109.5
H14A C14 H14C 109.5
H14B C14 H14C 109.5
C13 C15 H15A 109.5
C13 C15 H15B 109.5
H15A C15 H15B 109.5
C13 C15 H15C 109.5
H15A C15 H15C 109.5
H15B C15 H15C 109.5
C13 C16 H16A 109.5
C13 C16 H16B 109.5
H16A C16 H16B 109.5
C13 C16 H16C 109.5
H16A C16 H16C 109.5
H16B C16 H16C 109.5
C4 C17 H17A 109.5
C4 C17 H17B 109.5
H17A C17 H17B 109.5
C4 C17 H17C 109.5
H17A C17 H17C 109.5
H17B C17 H17C 109.5
C5 C18 H18A 109.5
C5 C18 H18B 109.5
H18A C18 H18B 109.5
C5 C18 H18C 109.5
H18A C18 H18C 109.5
H18B C18 H18C 109.5
C8 C19 H19A 109.5
C8 C19 H19B 109.5
H19A C19 H19B 109.5
C8 C19 H19C 109.5
H19A C19 H19C 109.5
H19B C19 H19C 109.5
C9 C20 H20A 109.5
C9 C20 H20B 109.5
H20A C20 H20B 109.5
C9 C20 H20C 109.5
H20A C20 H20C 109.5
H20B C20 H20C 109.5
C24 C21 C23 105.8(3)
C24 C21 C22 107.3(3)
C23 C21 C22 109.4(3)
C24 C21 C11 117.5(2)
C23 C21 C11 109.2(3)
C22 C21 C11 107.4(2)
C21 C22 H22A 109.5
C21 C22 H22B 109.5
H22A C22 H22B 109.5
C21 C22 H22C 109.5
H22A C22 H22C 109.5
H22B C22 H22C 109.5
C21 C23 H23A 109.5
C21 C23 H23B 109.5
H23A C23 H23B 109.5
C21 C23 H23C 109.5
H23A C23 H23C 109.5
H23B C23 H23C 109.5
C21 C24 H24A 109.5
C21 C24 H24B 109.5
H24A C24 H24B 109.5
C21 C24 H24C 109.5
H24A C24 H24C 109.5
H24B C24 H24C 109.5
C34 C25 O1 116.5(2)
C34 C25 C26 122.8(2)
O1 C25 C26 120.4(2)
C27 C26 C25 118.4(2)
C27 C26 H26A 120.8
C25 C26 H26A 120.8
C26 C27 C28 121.7(3)
C26 C27 H27A 119.2
C28 C27 H27A 119.2
C27 C28 C33 119.2(2)
C27 C28 C29 122.7(3)
C33 C28 C29 118.1(3)
C30 C29 C28 121.7(3)
C30 C29 H29A 119.2
C28 C29 H29A 119.2
C29 C30 C31 120.4(3)
C29 C30 H30A 119.8
C31 C30 H30A 119.8
C32 C31 C30 119.9(3)
C32 C31 H31A 120.1
C30 C31 H31A 120.1
C31 C32 C33 120.9(3)
C31 C32 H32A 119.6
C33 C32 H32A 119.6
C28 C33 C32 118.9(2)
C28 C33 C34 118.9(2)
C32 C33 C34 122.2(2)
C25 C34 C33 119.1(2)
C25 C34 C35 120.8(2)
C33 C34 C35 120.1(2)
C44 C35 C36 119.0(2)
C44 C35 C34 121.4(2)
C36 C35 C34 119.6(2)
C37 C36 C41 118.1(3)
C37 C36 C35 123.0(2)
C41 C36 C35 118.9(3)
C38 C37 C36 120.6(3)
C38 C37 H37A 119.7
C36 C37 H37A 119.7
C37 C38 C39 121.5(3)
C37 C38 H38A 119.2
C39 C38 H38A 119.2
C40 C39 C38 120.2(3)
C40 C39 H39A 119.9
C38 C39 H39A 119.9
C39 C40 C41 120.1(3)
C39 C40 H40A 119.9
C41 C40 H40A 119.9
C42 C41 C40 122.3(3)
C42 C41 C36 118.3(3)
C40 C41 C36 119.4(3)
C43 C42 C41 122.7(3)
C43 C42 H42A 118.6
C41 C42 H42A 118.6
C42 C43 C44 118.2(3)
C42 C43 H43A 120.9
C44 C43 H43A 120.9
C35 C44 C43 122.7(3)
C35 C44 O4 116.8(2)
C43 C44 O4 120.4(2)
C50 C45 C46 123.9(2)
C50 C45 O5 115.4(2)
C46 C45 O5 120.7(2)
C47 C46 C45 113.5(3)
C47 C46 C57 119.6(2)
C45 C46 C57 126.9(2)
C48 C47 C46 125.2(3)
C48 C47 H47A 117.4
C46 C47 H47A 117.4
C47 C48 C49 119.1(3)
C47 C48 C61 120.2(3)
C49 C48 C61 120.7(3)
C48 C49 C50 118.6(3)
C48 C49 C62 120.1(2)
C50 C49 C62 121.3(2)
C45 C50 C49 118.9(2)
C45 C50 C51 120.4(2)
C49 C50 C51 120.6(2)
C56 C51 C52 119.4(2)
C56 C51 C50 119.3(2)
C52 C51 C50 121.2(2)
C51 C52 C53 118.9(3)
C51 C52 C63 121.1(2)
C53 C52 C63 119.9(3)
C54 C53 C52 118.3(3)
C54 C53 C64 120.3(2)
C52 C53 C64 121.3(3)
C53 C54 C55 125.1(3)
C53 C54 H54A 117.5
C55 C54 H54A 117.5
C54 C55 C56 113.7(2)
C54 C55 C65 122.7(2)
C56 C55 C65 123.4(2)
C51 C56 C55 123.3(2)
C51 C56 O6 117.8(2)
C55 C56 O6 118.8(2)
C58' C57 C59' 111.4(4)
C58' C57 C46 108.2(3)
C59' C57 C46 110.8(3)
C58' C57 C59 135.3(4)
C59' C57 C59 34.6(3)
C46 C57 C59 111.9(3)
C58' C57 C60 72.0(4)
C59' C57 C60 133.8(4)
C46 C57 C60 111.2(3)
C59 C57 C60 109.7(4)
C58' C57 C60' 108.4(4)
C59' C57 C60' 109.2(4)
C46 C57 C60' 108.8(3)
C59 C57 C60' 76.7(4)
C60 C57 C60' 37.8(3)
C58' C57 C58 38.3(3)
C59' C57 C58 73.8(4)
C46 C57 C58 116.9(3)
C59 C57 C58 103.5(4)
C60 C57 C58 102.9(4)
C60' C57 C58 129.6(4)
C57 C58 H58A 109.5
C57 C58 H58B 109.5
H58A C58 H58B 109.5
C57 C58 H58C 109.5
H58A C58 H58C 109.5
H58B C58 H58C 109.5
C57 C59 H59A 109.5
C57 C59 H59B 109.5
H59A C59 H59B 109.5
C57 C59 H59C 109.5
H59A C59 H59C 109.5
H59B C59 H59C 109.5
C57 C60 H60A 109.5
C57 C60 H60B 109.5
H60A C60 H60B 109.5
C57 C60 H60C 109.5
H60A C60 H60C 109.5
H60B C60 H60C 109.5
C57 C58' H58D 109.5
C57 C58' H58E 109.5
H58D C58' H58E 109.5
C57 C58' H58F 109.5
H58D C58' H58F 109.5
H58E C58' H58F 109.5
C57 C59' H59D 109.5
C57 C59' H59E 109.5
H59D C59' H59E 109.5
C57 C59' H59F 109.5
H59D C59' H59F 109.5
H59E C59' H59F 109.5
C57 C60' H60D 109.5
C57 C60' H60E 109.5
H60D C60' H60E 109.5
C57 C60' H60F 109.5
H60D C60' H60F 109.5
H60E C60' H60F 109.5
C48 C61 H61A 109.5
C48 C61 H61B 109.5
H61A C61 H61B 109.5
C48 C61 H61C 109.5
H61A C61 H61C 109.5
H61B C61 H61C 109.5
C49 C62 H62A 109.5
C49 C62 H62B 109.5
H62A C62 H62B 109.5
C49 C62 H62C 109.5
H62A C62 H62C 109.5
H62B C62 H62C 109.5
C52 C63 H63A 109.5
C52 C63 H63B 109.5
H63A C63 H63B 109.5
C52 C63 H63C 109.5
H63A C63 H63C 109.5
H63B C63 H63C 109.5
C53 C64 H64A 109.5
C53 C64 H64B 109.5
H64A C64 H64B 109.5
C53 C64 H64C 109.5
H64A C64 H64C 109.5
H64B C64 H64C 109.5
C66 C65 C68 108.9(2)
C66 C65 C55 110.5(2)
C68 C65 C55 112.5(2)
C66 C65 C67 107.7(2)
C68 C65 C67 107.4(3)
C55 C65 C67 109.7(2)
C65 C66 H66A 109.5
C65 C66 H66B 109.5
H66A C66 H66B 109.5
C65 C66 H66C 109.5
H66A C66 H66C 109.5
H66B C66 H66C 109.5
C65 C67 H67A 109.5
C65 C67 H67B 109.5
H67A C67 H67B 109.5
C65 C67 H67C 109.5
H67A C67 H67C 109.5
H67B C67 H67C 109.5
C65 C68 H68A 109.5
C65 C68 H68B 109.5
H68A C68 H68B 109.5
C65 C68 H68C 109.5
H68A C68 H68C 109.5
H68B C68 H68C 109.5
O7 C69 C70 125.5(2)
O7 C69 C72 115.0(3)
C70 C69 C72 119.5(3)
C69 C70 C71 126.9(3)
C69 C70 H70A 116.5
C71 C70 H70A 116.5
O8 C71 C70 125.8(3)
O8 C71 C73 114.9(2)
C70 C71 C73 119.4(3)
C69 C72 H72A 109.5
C69 C72 H72B 109.5
H72A C72 H72B 109.5
C69 C72 H72C 109.5
H72A C72 H72C 109.5
H72B C72 H72C 109.5
C71 C73 H73A 109.5
C71 C73 H73B 109.5
H73A C73 H73B 109.5
C71 C73 H73C 109.5
H73A C73 H73C 109.5
H73B C73 H73C 109.5

loop_
_geom_bond_atom_site_label_1
_geom_bond_atom_site_label_2
_geom_bond_distance
Rh O7 2.0551(16)
Rh O8 2.0618(17)
Rh P1 2.1436(7)
Rh P2 2.1489(7)
P1 O4 1.6067(17)
P1 O6 1.6154(17)
P1 O5 1.6303(17)
P2 O1 1.6042(16)
P2 O3 1.6081(16)
P2 O2 1.6254(18)
O1 C25 1.402(3)
O2 C1 1.402(3)
O3 C12 1.413(3)
O4 C44 1.406(3)
O5 C45 1.407(3)
O6 C56 1.411(3)
O7 C69 1.282(3)
O8 C71 1.274(3)
C1 C2 1.394(3)
C1 C6 1.408(3)
C2 C3 1.393(3)
C2 C13 1.548(4)
C3 C4 1.387(3)
C3 H3A 0.9500
C4 C5 1.403(3)
C4 C17 1.522(3)
C5 C6 1.403(3)
C5 C18 1.502(3)
C6 C7 1.498(4)
C7 C12 1.400(3)
C7 C8 1.400(3)
C8 C9 1.405(4)
C8 C19 1.506(4)
C9 C10 1.373(4)
C9 C20 1.523(4)
C10 C11 1.395(4)
C10 H10A 0.9500
C11 C12 1.397(3)
C11 C21 1.547(4)
C13 C14 1.528(4)
C13 C15 1.539(4)
C13 C16 1.543(4)
C14 H14A 0.9800
C14 H14B 0.9800
C14 H14C 0.9800
C15 H15A 0.9800
C15 H15B 0.9800
C15 H15C 0.9800
C16 H16A 0.9800
C16 H16B 0.9800
C16 H16C 0.9800
C17 H17A 0.9800
C17 H17B 0.9800
C17 H17C 0.9800
C18 H18A 0.9800
C18 H18B 0.9800
C18 H18C 0.9800
C19 H19A 0.9800
C19 H19B 0.9800
C19 H19C 0.9800
C20 H20A 0.9800
C20 H20B 0.9800
C20 H20C 0.9800
C21 C24 1.533(4)
C21 C23 1.538(4)
C21 C22 1.539(4)
C22 H22A 0.9800
C22 H22B 0.9800
C22 H22C 0.9800
C23 H23A 0.9800
C23 H23B 0.9800
C23 H23C 0.9800
C24 H24A 0.9800
C24 H24B 0.9800
C24 H24C 0.9800
C25 C34 1.359(4)
C25 C26 1.404(3)
C26 C27 1.372(3)
C26 H26A 0.9500
C27 C28 1.409(4)
C27 H27A 0.9500
C28 C33 1.412(4)
C28 C29 1.420(4)
C29 C30 1.345(4)
C29 H29A 0.9500
C30 C31 1.404(4)
C30 H30A 0.9500
C31 C32 1.368(4)
C31 H31A 0.9500
C32 C33 1.415(3)
C32 H32A 0.9500
C33 C34 1.436(3)
C34 C35 1.492(3)
C35 C44 1.356(3)
C35 C36 1.431(3)
C36 C37 1.414(4)
C36 C41 1.427(4)
C37 C38 1.370(4)
C37 H37A 0.9500
C38 C39 1.382(4)
C38 H38A 0.9500
C39 C40 1.374(5)
C39 H39A 0.9500
C40 C41 1.423(4)
C40 H40A 0.9500
C41 C42 1.395(4)
C42 C43 1.361(4)
C42 H42A 0.9500
C43 C44 1.403(4)
C43 H43A 0.9500
C45 C50 1.387(4)
C45 C46 1.403(3)
C46 C47 1.389(4)
C46 C57 1.538(4)
C47 C48 1.374(4)
C47 H47A 0.9500
C48 C49 1.396(4)
C48 C61 1.527(4)
C49 C50 1.403(4)
C49 C62 1.520(4)
C50 C51 1.506(3)
C51 C56 1.377(4)
C51 C52 1.392(4)
C52 C53 1.404(4)
C52 C63 1.515(4)
C53 C54 1.382(4)
C53 C64 1.506(4)
C54 C55 1.387(4)
C54 H54A 0.9500
C55 C56 1.410(4)
C55 C65 1.535(4)
C57 C58' 1.480(7)
C57 C59' 1.521(7)
C57 C59 1.539(6)
C57 C60 1.549(6)
C57 C60' 1.549(6)
C57 C58 1.602(6)
C58 H58A 0.9800
C58 H58B 0.9800
C58 H58C 0.9800
C59 H59A 0.9800
C59 H59B 0.9800
C59 H59C 0.9800
C60 H60A 0.9800
C60 H60B 0.9800
C60 H60C 0.9800
C58' H58D 0.9800
C58' H58E 0.9800
C58' H58F 0.9800
C59' H59D 0.9800
C59' H59E 0.9800
C59' H59F 0.9800
C60' H60D 0.9800
C60' H60E 0.9800
C60' H60F 0.9800
C61 H61A 0.9800
C61 H61B 0.9800
C61 H61C 0.9800
C62 H62A 0.9800
C62 H62B 0.9800
C62 H62C 0.9800
C63 H63A 0.9800
C63 H63B 0.9800
C63 H63C 0.9800
C64 H64A 0.9800
C64 H64B 0.9800
C64 H64C 0.9800
C65 C66 1.520(4)
C65 C68 1.529(4)
C65 C67 1.557(4)
C66 H66A 0.9800
C66 H66B 0.9800
C66 H66C 0.9800
C67 H67A 0.9800
C67 H67B 0.9800
C67 H67C 0.9800
C68 H68A 0.9800
C68 H68B 0.9800
C68 H68C 0.9800
C69 C70 1.384(4)
C69 C72 1.513(4)
C70 C71 1.392(4)
C70 H70A 0.9500
C71 C73 1.501(4)
C72 H72A 0.9800
C72 H72B 0.9800
C72 H72C 0.9800
C73 H73A 0.9800
C73 H73B 0.9800
C73 H73C 0.9800
